data_7004978
loop_
_publ_author_name
'Derossi, Sofia'
'Adams, Harry'
'Ward, Michael D.'

_publ_section_title
;
 Hydrogen-bonded assemblies of ruthenium(II)-biimidazole complex
 cations and cyanometallate anions: structures and photophysics.
;
_journal_issue 1
_journal_name_full 'Dalton transactions (Cambridge, England : 2003)'
_journal_page_first 33
_journal_page_last 36
_journal_paper_doi 10.1039/b614346f
_journal_year 2007
_chemical_formula_sum 'C66 H55 Co N26 Ru2'
_chemical_formula_weight 1473.43
_chemical_name_systematic
;
?
;
_space_group_IT_number 15
_symmetry_cell_setting monoclinic
_symmetry_space_group_name_Hall '-C 2yc'
_symmetry_space_group_name_H-M 'C 1 2/c 1'
_atom_sites_solution_hydrogens geom
_atom_sites_solution_primary direct
_atom_sites_solution_secondary difmap
_audit_creation_method SHELXL-97
_cell_angle_alpha 90.00
_cell_angle_beta 117.90(3)
_cell_angle_gamma 90.00
_cell_formula_units_Z 8
_cell_length_a 45.310(9)
_cell_length_b 14.860(3)
_cell_length_c 22.980(5)
_cell_measurement_temperature 273(2)
_cell_volume 13674(6)
_computing_structure_refinement 'SHELXL-97 (Sheldrick, 1997)'
_computing_structure_solution 'SHELXS-97 (Sheldrick, 1990)'
_diffrn_ambient_temperature 273(2)
_diffrn_measured_fraction_theta_full 0.993
_diffrn_measured_fraction_theta_max 0.993
_diffrn_measurement_device_type 'Bruker APEX-2'
_diffrn_measurement_method 'phi and omega scans'
_diffrn_radiation_monochromator graphite
_diffrn_radiation_source 'fine-focus sealed tube'
_diffrn_radiation_type MoK\a
_diffrn_radiation_wavelength 0.71073
_diffrn_reflns_av_R_equivalents 0.1301
_diffrn_reflns_av_sigmaI/netI 0.0745
_diffrn_reflns_limit_h_max 58
_diffrn_reflns_limit_h_min -58
_diffrn_reflns_limit_k_max 19
_diffrn_reflns_limit_k_min -18
_diffrn_reflns_limit_l_max 29
_diffrn_reflns_limit_l_min -29
_diffrn_reflns_number 293518
_diffrn_reflns_theta_full 27.53
_diffrn_reflns_theta_max 27.53
_diffrn_reflns_theta_min 1.02
_exptl_absorpt_coefficient_mu 0.737
_exptl_absorpt_correction_T_max 0.8203
_exptl_absorpt_correction_T_min 0.8092
_exptl_absorpt_correction_type multi-scan
_exptl_absorpt_process_details sadabs
_exptl_crystal_colour orange
_exptl_crystal_density_diffrn 1.431
_exptl_crystal_density_method 'not measured'
_exptl_crystal_description block
_exptl_crystal_F_000 5984
_exptl_crystal_size_max 0.30
_exptl_crystal_size_mid 0.30
_exptl_crystal_size_min 0.28
_refine_diff_density_max 1.396
_refine_diff_density_min -0.941
_refine_diff_density_rms 0.158
_refine_ls_extinction_method none
_refine_ls_goodness_of_fit_ref 1.025
_refine_ls_hydrogen_treatment constr
_refine_ls_matrix_type full
_refine_ls_number_parameters 827
_refine_ls_number_reflns 15632
_refine_ls_number_restraints 0
_refine_ls_restrained_S_all 1.025
_refine_ls_R_factor_all 0.1235
_refine_ls_R_factor_gt 0.0616
_refine_ls_shift/su_max 0.004
_refine_ls_shift/su_mean 0.000
_refine_ls_structure_factor_coef Fsqd
_refine_ls_weighting_details 'calc w=1/[\s^2^(Fo^2^)+(0.0709P)^2^+78.1028P] where P=(Fo^2^+2Fc^2^)/3'
_refine_ls_weighting_scheme calc
_refine_ls_wR_factor_gt 0.1435
_refine_ls_wR_factor_ref 0.1746
_reflns_number_gt 9301
_reflns_number_total 15632
_reflns_threshold_expression >2sigma(I)
_cod_data_source_file b614346f.txt
_cod_data_source_block imw607
_cod_original_cell_volume 13674(5)
_cod_original_sg_symbol_H-M C2/c
_cod_database_code 7004978

loop_
_symmetry_equiv_pos_as_xyz
'x, y, z'
'-x, y, -z+1/2'
'x+1/2, y+1/2, z'
'-x+1/2, y+1/2, -z+1/2'
'-x, -y, -z'
'x, -y, z-1/2'
'-x+1/2, -y+1/2, -z'
'x+1/2, -y+1/2, z-1/2'

loop_
_atom_site_label
_atom_site_type_symbol
_atom_site_fract_x
_atom_site_fract_y
_atom_site_fract_z
_atom_site_U_iso_or_equiv
_atom_site_adp_type
_atom_site_occupancy
_atom_site_symmetry_multiplicity
_atom_site_calc_flag
_atom_site_refinement_flags
_atom_site_disorder_assembly
_atom_site_disorder_group
Ru1 Ru 0.216855(10) 0.01220(3) 0.163807(18) 0.02324(11) Uani 1 1 d . . .
Ru2 Ru 0.086193(11) 0.00979(3) 0.24902(2) 0.03143(13) Uani 1 1 d . . .
N11 N 0.21581(11) -0.0709(3) 0.0912(2) 0.0264(9) Uani 1 1 d . . .
C12 C 0.19887(12) -0.1495(3) 0.0832(2) 0.0255(11) Uani 1 1 d . . .
C13 C 0.19314(13) -0.2087(3) 0.0319(2) 0.0278(11) Uani 1 1 d . . .
H13A H 0.1802 -0.2600 0.0252 0.033 Uiso 1 1 calc R . .
C14 C 0.20712(13) -0.1894(3) -0.0087(2) 0.0314(12) Uani 1 1 d . . .
H14A H 0.2035 -0.2275 -0.0435 0.038 Uiso 1 1 calc R . .
C15 C 0.22655(14) -0.1131(3) 0.0028(3) 0.0338(13) Uani 1 1 d . . .
H15A H 0.2374 -0.1017 -0.0222 0.041 Uiso 1 1 calc R . .
C16 C 0.22963(13) -0.0542(3) 0.0515(2) 0.0293(11) Uani 1 1 d . . .
H16A H 0.2416 -0.0012 0.0573 0.035 Uiso 1 1 calc R . .
N21 N 0.19930(10) -0.1048(3) 0.18368(19) 0.0252(9) Uani 1 1 d . . .
C22 C 0.18958(12) -0.1688(3) 0.1359(2) 0.0259(11) Uani 1 1 d . . .
C23 C 0.17435(13) -0.2491(3) 0.1400(2) 0.0288(11) Uani 1 1 d . . .
H23A H 0.1672 -0.2916 0.1064 0.035 Uiso 1 1 calc R . .
C24 C 0.17014(13) -0.2638(3) 0.1953(2) 0.0291(11) Uani 1 1 d . . .
H24A H 0.1606 -0.3171 0.1999 0.035 Uiso 1 1 calc R . .
C25 C 0.18017(13) -0.1988(3) 0.2430(2) 0.0300(12) Uani 1 1 d . . .
H25A H 0.1772 -0.2076 0.2800 0.036 Uiso 1 1 calc R . .
C26 C 0.19455(13) -0.1205(3) 0.2364(2) 0.0299(12) Uani 1 1 d . . .
H26A H 0.2012 -0.0772 0.2694 0.036 Uiso 1 1 calc R . .
N31 N 0.26494(11) -0.0143(3) 0.2333(2) 0.0281(9) Uani 1 1 d . . .
C32 C 0.27431(13) 0.0194(3) 0.2946(2) 0.0285(11) Uani 1 1 d . . .
C33 C 0.30514(14) 0.0015(4) 0.3471(3) 0.0376(13) Uani 1 1 d . . .
H33A H 0.3105 0.0233 0.3888 0.045 Uiso 1 1 calc R . .
C34 C 0.32783(15) -0.0490(4) 0.3373(3) 0.0501(16) Uani 1 1 d . . .
H34A H 0.3487 -0.0620 0.3723 0.060 Uiso 1 1 calc R . .
C35 C 0.31920(16) -0.0803(4) 0.2740(3) 0.0494(16) Uani 1 1 d . . .
H35A H 0.3344 -0.1127 0.2658 0.059 Uiso 1 1 calc R . .
C36 C 0.28760(13) -0.0623(4) 0.2238(3) 0.0353(13) Uani 1 1 d . . .
H36A H 0.2817 -0.0842 0.1819 0.042 Uiso 1 1 calc R . .
N41 N 0.21999(11) 0.0857(3) 0.24242(19) 0.0264(9) Uani 1 1 d . . .
C42 C 0.24919(13) 0.0785(3) 0.2994(2) 0.0276(11) Uani 1 1 d . . .
C43 C 0.25466(14) 0.1269(3) 0.3552(3) 0.0336(12) Uani 1 1 d . . .
H43A H 0.2746 0.1209 0.3938 0.040 Uiso 1 1 calc R . .
C44 C 0.22976(14) 0.1846(4) 0.3524(3) 0.0351(13) Uani 1 1 d . . .
H44A H 0.2332 0.2188 0.3889 0.042 Uiso 1 1 calc R . .
C45 C 0.20001(14) 0.1906(3) 0.2951(3) 0.0330(12) Uani 1 1 d . . .
H45A H 0.1830 0.2280 0.2926 0.040 Uiso 1 1 calc R . .
C46 C 0.19588(13) 0.1405(3) 0.2417(3) 0.0292(11) Uani 1 1 d . . .
H46A H 0.1757 0.1442 0.2033 0.035 Uiso 1 1 calc R . .
N51 N 0.22680(10) 0.1318(3) 0.1274(2) 0.0281(10) Uani 1 1 d . . .
C52 C 0.25371(14) 0.1855(4) 0.1353(3) 0.0353(13) Uani 1 1 d . . .
H52A H 0.2762 0.1716 0.1612 0.042 Uiso 1 1 calc R . .
C53 C 0.24140(14) 0.2626(4) 0.0986(3) 0.0383(13) Uani 1 1 d . . .
H53A H 0.2539 0.3095 0.0947 0.046 Uiso 1 1 calc R . .
N54 N 0.20764(11) 0.2574(3) 0.0691(2) 0.0322(10) Uani 1 1 d . . .
H54A H 0.1939 0.2973 0.0438 0.039 Uiso 1 1 calc R . .
C55 C 0.19943(13) 0.1780(3) 0.0866(2) 0.0255(11) Uani 1 1 d . . .
N61 N 0.16893(10) 0.0566(3) 0.09803(18) 0.0228(9) Uani 1 1 d . . .
C62 C 0.13649(13) 0.0294(4) 0.0751(2) 0.0317(12) Uani 1 1 d . . .
H62A H 0.1296 -0.0237 0.0865 0.038 Uiso 1 1 calc R . .
C63 C 0.11566(15) 0.0946(4) 0.0319(3) 0.0389(13) Uani 1 1 d . . .
H63A H 0.0925 0.0934 0.0091 0.047 Uiso 1 1 calc R . .
N64 N 0.13625(11) 0.1612(3) 0.0296(2) 0.0318(10) Uani 1 1 d . . .
H64A H 0.1300 0.2100 0.0070 0.038 Uiso 1 1 calc R . .
C65 C 0.16757(12) 0.1358(3) 0.0691(2) 0.0263(11) Uani 1 1 d . . .
N71 N 0.10148(11) 0.1316(3) 0.2297(2) 0.0324(10) Uani 1 1 d . . .
C72 C 0.10196(13) 0.2021(4) 0.2685(3) 0.0356(13) Uani 1 1 d . . .
C73 C 0.10327(14) 0.2908(4) 0.2510(3) 0.0411(14) Uani 1 1 d . . .
H73A H 0.1030 0.3375 0.2776 0.049 Uiso 1 1 calc R . .
C74 C 0.10503(15) 0.3091(4) 0.1938(3) 0.0459(15) Uani 1 1 d . . .
H74A H 0.1056 0.3682 0.1812 0.055 Uiso 1 1 calc R . .
C75 C 0.10595(15) 0.2385(4) 0.1558(3) 0.0420(14) Uani 1 1 d . . .
H75A H 0.1078 0.2493 0.1178 0.050 Uiso 1 1 calc R . .
C76 C 0.10400(14) 0.1509(4) 0.1751(3) 0.0363(13) Uani 1 1 d . . .
H76A H 0.1045 0.1036 0.1490 0.044 Uiso 1 1 calc R . .
N81 N 0.09055(11) 0.0862(3) 0.3277(2) 0.0358(11) Uani 1 1 d . . .
C82 C 0.09879(13) 0.1743(4) 0.3270(3) 0.0376(13) Uani 1 1 d . . .
C83 C 0.10455(15) 0.2321(4) 0.3792(3) 0.0454(15) Uani 1 1 d . . .
H83A H 0.1103 0.2919 0.3783 0.055 Uiso 1 1 calc R . .
C84 C 0.10151(16) 0.1990(5) 0.4319(3) 0.0517(17) Uani 1 1 d . . .
H84A H 0.1054 0.2362 0.4674 0.062 Uiso 1 1 calc R . .
C85 C 0.09264(16) 0.1106(4) 0.4320(3) 0.0475(16) Uani 1 1 d . . .
H85A H 0.0902 0.0880 0.4672 0.057 Uiso 1 1 calc R . .
C86 C 0.08729(15) 0.0550(4) 0.3792(3) 0.0427(14) Uani 1 1 d . . .
H86A H 0.0814 -0.0049 0.3796 0.051 Uiso 1 1 calc R . .
N91 N 0.13097(10) -0.0480(3) 0.3116(2) 0.0302(10) Uani 1 1 d . . .
C92 C 0.12931(13) -0.1305(4) 0.3359(3) 0.0317(12) Uani 1 1 d . . .
C93 C 0.15749(14) -0.1711(4) 0.3860(3) 0.0367(13) Uani 1 1 d . . .
H93A H 0.1558 -0.2267 0.4029 0.044 Uiso 1 1 calc R . .
C94 C 0.18761(14) -0.1282(4) 0.4101(3) 0.0353(13) Uani 1 1 d . . .
H94A H 0.2066 -0.1542 0.4436 0.042 Uiso 1 1 calc R . .
C95 C 0.18965(14) -0.0458(4) 0.3842(3) 0.0342(12) Uani 1 1 d . . .
H95A H 0.2101 -0.0167 0.3992 0.041 Uiso 1 1 calc R . .
C96 C 0.16095(13) -0.0077(4) 0.3360(3) 0.0322(12) Uani 1 1 d . . .
H96A H 0.1624 0.0484 0.3196 0.039 Uiso 1 1 calc R . .
N101 N 0.07098(11) -0.1122(3) 0.2664(2) 0.0360(11) Uani 1 1 d . . .
C102 C 0.09584(14) -0.1716(4) 0.3050(3) 0.0348(13) Uani 1 1 d . . .
C103 C 0.08982(15) -0.2626(4) 0.3093(3) 0.0427(14) Uani 1 1 d . . .
H10A H 0.1073 -0.3006 0.3358 0.051 Uiso 1 1 calc R . .
C104 C 0.05781(16) -0.2964(4) 0.2740(3) 0.0508(16) Uani 1 1 d . . .
H10B H 0.0534 -0.3569 0.2766 0.061 Uiso 1 1 calc R . .
C105 C 0.03211(16) -0.2368(4) 0.2341(3) 0.0513(17) Uani 1 1 d . . .
H10C H 0.0104 -0.2575 0.2090 0.062 Uiso 1 1 calc R . .
C106 C 0.03974(15) -0.1466(4) 0.2328(3) 0.0459(15) Uani 1 1 d . . .
H10D H 0.0224 -0.1075 0.2074 0.055 Uiso 1 1 calc R . .
N111 N 0.07811(11) -0.0522(3) 0.1614(2) 0.0320(10) Uani 1 1 d . . .
C112 C 0.09180(14) -0.1179(3) 0.1391(3) 0.0358(13) Uani 1 1 d . . .
H11C H 0.1118 -0.1480 0.1641 0.043 Uiso 1 1 calc R . .
C113 C 0.07085(14) -0.1309(4) 0.0738(3) 0.0378(13) Uani 1 1 d . . .
H11B H 0.0746 -0.1716 0.0472 0.045 Uiso 1 1 calc R . .
N114 N 0.04341(12) -0.0757(3) 0.0526(2) 0.0401(12) Uani 1 1 d . . .
C115 C 0.04888(14) -0.0309(4) 0.1071(3) 0.0357(13) Uani 1 1 d . . .
N121 N 0.03935(11) 0.0583(3) 0.1828(2) 0.0372(11) Uani 1 1 d . . .
C122 C 0.01671(14) 0.1214(4) 0.1826(3) 0.0430(15) Uani 1 1 d . . .
H12E H 0.0180 0.1507 0.2195 0.052 Uiso 1 1 calc R . .
C123 C -0.00752(15) 0.1331(4) 0.1200(3) 0.0459(15) Uani 1 1 d . . .
H12F H -0.0258 0.1714 0.1061 0.055 Uiso 1 1 calc R . .
N124 N 0.00008(11) 0.0769(3) 0.0804(2) 0.0409(12) Uani 1 1 d . . .
H12D H -0.0113 0.0708 0.0384 0.049 Uiso 1 1 calc R . .
C125 C 0.02879(13) 0.0338(4) 0.1204(3) 0.0353(13) Uani 1 1 d . . .
C1S C 0.0636(2) 0.4712(7) 0.9353(5) 0.101(3) Uiso 1 1 d . . .
H1S1 H 0.0717 0.5310 0.9360 0.151 Uiso 1 1 calc R . .
H1S2 H 0.0396 0.4714 0.9127 0.151 Uiso 1 1 calc R . .
H1S3 H 0.0717 0.4317 0.9130 0.151 Uiso 1 1 calc R . .
N1S N 0.08440(18) 0.4169(6) 1.0556(3) 0.092(2) Uani 1 1 d . . .
C2S C 0.0753(2) 0.4396(6) 1.0029(4) 0.072(2) Uiso 1 1 d . . .
N2S N 0.0229(3) 0.4332(9) 0.6243(5) 0.153(4) Uani 1 1 d . . .
C3S C 0.0872(2) 0.4034(7) 0.6660(5) 0.102(3) Uiso 1 1 d . . .
H3S1 H 0.0995 0.4296 0.7089 0.153 Uiso 1 1 calc R . .
H3S2 H 0.0939 0.4308 0.6362 0.153 Uiso 1 1 calc R . .
H3S3 H 0.0916 0.3399 0.6684 0.153 Uiso 1 1 calc R . .
N3S N 0.0419(3) 0.1506(10) 0.9046(6) 0.193(6) Uani 1 1 d . . .
C4S C 0.0505(3) 0.4189(8) 0.6415(6) 0.106(3) Uiso 1 1 d . . .
C5S C 0.0175(3) 0.2401(9) 0.9678(6) 0.142(5) Uiso 1 1 d . . .
H5S1 H 0.0033 0.2858 0.9385 0.213 Uiso 1 1 calc R . .
H5S2 H 0.0350 0.2680 1.0060 0.213 Uiso 1 1 calc R . .
H5S3 H 0.0045 0.2020 0.9810 0.213 Uiso 1 1 calc R . .
N5S N 0.0428(4) 0.6660(10) 0.9832(7) 0.088(4) Uiso 0.50 1 d P . .
C6S C 0.0312(4) 0.1893(11) 0.9362(8) 0.139(6) Uiso 1 1 d . . .
N6S N 0.0203(4) 0.7048(12) 0.7918(8) 0.104(5) Uiso 0.50 1 d P A -1
C7S C -0.0197(5) 0.6458(15) 0.8968(10) 0.115(7) Uiso 0.50 1 d P . .
H7S1 H -0.0296 0.7039 0.8813 0.172 Uiso 0.50 1 calc PR . .
H7S2 H -0.0315 0.6154 0.9165 0.172 Uiso 0.50 1 calc PR . .
H7S3 H -0.0211 0.6109 0.8604 0.172 Uiso 0.50 1 calc PR . .
C8S C 0.0162(5) 0.6572(12) 0.9469(9) 0.081(5) Uiso 0.50 1 d P . .
C11S C 0.0130(4) 0.6356(13) 0.7735(9) 0.088(6) Uiso 0.50 1 d P A -1
C12S C -0.0025(11) 0.5369(10) 0.754(3) 0.096(6) Uiso 0.50 1 d P A -1
H12A H 0.0110 0.5087 0.7374 0.144 Uiso 0.50 1 d PR A -1
H12B H -0.0012 0.5028 0.7907 0.144 Uiso 0.50 1 d PR A -1
H12C H -0.0253 0.5393 0.7201 0.144 Uiso 0.50 1 d PR A -1
Co1 Co 0.156813(17) 0.49036(4) -0.08215(3) 0.02464(16) Uani 1 1 d . . .
C201 C 0.16360(13) 0.4148(4) -0.1421(3) 0.0312(12) Uani 1 1 d . . .
N201 N 0.16665(12) 0.3692(3) -0.1800(2) 0.0394(11) Uani 1 1 d . . .
C202 C 0.17172(13) 0.5915(3) -0.1126(2) 0.0282(11) Uani 1 1 d . . .
N202 N 0.18128(12) 0.6521(3) -0.1296(2) 0.0351(11) Uani 1 1 d . . .
C203 C 0.20138(14) 0.4701(3) -0.0151(3) 0.0299(12) Uani 1 1 d . . .
N203 N 0.22798(12) 0.4561(3) 0.0269(2) 0.0380(11) Uani 1 1 d . . .
C204 C 0.14862(13) 0.5671(3) -0.0243(2) 0.0282(11) Uani 1 1 d . . .
N204 N 0.14331(12) 0.6109(3) 0.0103(2) 0.0371(11) Uani 1 1 d . . .
C205 C 0.14379(12) 0.3906(3) -0.0474(2) 0.0264(11) Uani 1 1 d . . .
N205 N 0.13688(11) 0.3302(3) -0.0246(2) 0.0341(10) Uani 1 1 d . . .
C206 C 0.11200(14) 0.5074(3) -0.1497(3) 0.0302(11) Uani 1 1 d . . .
N206 N 0.08500(12) 0.5163(3) -0.1895(2) 0.0397(11) Uani 1 1 d . . .

loop_
_atom_site_aniso_label
_atom_site_aniso_U_11
_atom_site_aniso_U_22
_atom_site_aniso_U_33
_atom_site_aniso_U_23
_atom_site_aniso_U_13
_atom_site_aniso_U_12
Ru1 0.0297(2) 0.0232(2) 0.0171(2) -0.00142(15) 0.01120(17) 0.00033(16)
Ru2 0.0293(2) 0.0330(2) 0.0269(2) 0.00231(18) 0.00894(19) 0.00234(18)
N11 0.039(3) 0.022(2) 0.024(2) 0.0000(16) 0.019(2) -0.0016(18)
C12 0.029(3) 0.029(3) 0.020(3) 0.0025(19) 0.013(2) 0.004(2)
C13 0.041(3) 0.020(2) 0.023(3) -0.0026(19) 0.016(2) -0.005(2)
C14 0.042(3) 0.033(3) 0.022(3) -0.005(2) 0.018(3) -0.004(2)
C15 0.051(4) 0.031(3) 0.025(3) 0.000(2) 0.023(3) -0.004(2)
C16 0.041(3) 0.026(3) 0.023(3) -0.002(2) 0.017(2) -0.003(2)
N21 0.035(2) 0.027(2) 0.015(2) 0.0023(16) 0.0125(19) 0.0039(17)
C22 0.030(3) 0.030(3) 0.017(2) 0.0042(19) 0.010(2) 0.006(2)
C23 0.035(3) 0.027(3) 0.024(3) -0.004(2) 0.013(2) 0.000(2)
C24 0.036(3) 0.025(3) 0.029(3) 0.002(2) 0.018(2) -0.002(2)
C25 0.039(3) 0.030(3) 0.028(3) 0.007(2) 0.021(3) 0.008(2)
C26 0.035(3) 0.030(3) 0.024(3) 0.003(2) 0.013(2) 0.002(2)
N31 0.036(3) 0.026(2) 0.022(2) -0.0020(17) 0.013(2) -0.0013(18)
C32 0.036(3) 0.026(3) 0.021(3) 0.000(2) 0.011(2) 0.001(2)
C33 0.045(3) 0.037(3) 0.023(3) -0.006(2) 0.010(3) 0.004(3)
C34 0.036(4) 0.061(4) 0.036(4) 0.000(3) 0.002(3) 0.017(3)
C35 0.046(4) 0.048(4) 0.045(4) -0.009(3) 0.014(3) 0.015(3)
C36 0.034(3) 0.040(3) 0.030(3) -0.006(2) 0.013(3) 0.009(2)
N41 0.036(3) 0.024(2) 0.021(2) -0.0018(16) 0.015(2) -0.0038(18)
C42 0.036(3) 0.024(3) 0.026(3) -0.001(2) 0.017(2) -0.001(2)
C43 0.045(3) 0.033(3) 0.021(3) -0.005(2) 0.014(3) -0.010(2)
C44 0.053(4) 0.031(3) 0.032(3) -0.008(2) 0.029(3) -0.008(3)
C45 0.042(3) 0.029(3) 0.035(3) -0.003(2) 0.024(3) 0.000(2)
C46 0.033(3) 0.030(3) 0.029(3) -0.002(2) 0.018(2) 0.001(2)
N51 0.034(3) 0.029(2) 0.026(2) -0.0032(17) 0.018(2) -0.0041(18)
C52 0.036(3) 0.034(3) 0.032(3) -0.005(2) 0.012(3) -0.004(2)
C53 0.037(3) 0.030(3) 0.052(4) 0.002(3) 0.025(3) -0.009(2)
N54 0.038(3) 0.027(2) 0.029(2) 0.0049(18) 0.014(2) 0.0002(19)
C55 0.034(3) 0.022(2) 0.020(3) 0.0021(19) 0.012(2) 0.000(2)
N61 0.028(2) 0.023(2) 0.015(2) -0.0039(16) 0.0089(18) -0.0018(17)
C62 0.035(3) 0.034(3) 0.025(3) -0.001(2) 0.014(2) -0.005(2)
C63 0.036(3) 0.044(3) 0.032(3) -0.004(2) 0.012(3) -0.009(3)
N64 0.037(3) 0.027(2) 0.030(2) 0.0060(18) 0.014(2) 0.0005(19)
C65 0.030(3) 0.025(3) 0.022(3) -0.002(2) 0.011(2) 0.000(2)
N71 0.030(3) 0.035(3) 0.032(3) -0.0019(19) 0.014(2) 0.0027(19)
C72 0.031(3) 0.041(3) 0.029(3) -0.002(2) 0.009(3) -0.002(2)
C73 0.043(4) 0.033(3) 0.043(4) -0.010(3) 0.016(3) -0.007(2)
C74 0.052(4) 0.037(3) 0.048(4) 0.000(3) 0.023(3) -0.009(3)
C75 0.048(4) 0.040(3) 0.041(4) 0.003(3) 0.023(3) -0.001(3)
C76 0.037(3) 0.038(3) 0.034(3) -0.001(2) 0.017(3) 0.002(2)
N81 0.028(3) 0.045(3) 0.031(3) 0.002(2) 0.011(2) 0.004(2)
C82 0.029(3) 0.039(3) 0.039(3) -0.003(2) 0.011(3) -0.002(2)
C83 0.051(4) 0.043(4) 0.039(4) -0.009(3) 0.019(3) -0.008(3)
C84 0.048(4) 0.065(5) 0.033(4) -0.001(3) 0.011(3) 0.004(3)
C85 0.052(4) 0.059(4) 0.032(3) 0.010(3) 0.021(3) 0.011(3)
C86 0.042(4) 0.046(4) 0.040(4) 0.012(3) 0.019(3) 0.009(3)
N91 0.030(2) 0.034(2) 0.026(2) -0.0010(18) 0.013(2) 0.0033(19)
C92 0.031(3) 0.038(3) 0.026(3) -0.001(2) 0.014(2) 0.004(2)
C93 0.044(4) 0.039(3) 0.027(3) 0.002(2) 0.016(3) 0.006(3)
C94 0.031(3) 0.051(4) 0.023(3) -0.002(2) 0.011(2) 0.008(3)
C95 0.031(3) 0.047(3) 0.023(3) -0.010(2) 0.011(2) -0.005(2)
C96 0.034(3) 0.034(3) 0.026(3) -0.002(2) 0.012(2) -0.001(2)
N101 0.027(3) 0.049(3) 0.026(2) 0.000(2) 0.007(2) 0.003(2)
C102 0.035(3) 0.038(3) 0.031(3) 0.001(2) 0.015(3) 0.003(2)
C103 0.043(4) 0.041(3) 0.036(3) 0.005(3) 0.013(3) 0.002(3)
C104 0.049(4) 0.039(4) 0.059(4) 0.007(3) 0.021(3) -0.004(3)
C105 0.041(4) 0.047(4) 0.055(4) 0.008(3) 0.013(3) -0.005(3)
C106 0.034(3) 0.047(4) 0.047(4) 0.005(3) 0.011(3) -0.004(3)
N111 0.031(3) 0.027(2) 0.032(3) -0.0020(18) 0.010(2) 0.0009(18)
C112 0.041(3) 0.028(3) 0.034(3) 0.003(2) 0.014(3) 0.002(2)
C113 0.046(4) 0.032(3) 0.033(3) 0.000(2) 0.016(3) 0.002(3)
N114 0.041(3) 0.037(3) 0.035(3) 0.003(2) 0.011(2) 0.010(2)
C115 0.033(3) 0.036(3) 0.029(3) 0.005(2) 0.007(3) 0.002(2)
N121 0.027(3) 0.047(3) 0.032(3) 0.006(2) 0.010(2) 0.002(2)
C122 0.039(4) 0.047(4) 0.038(4) -0.004(3) 0.014(3) 0.013(3)
C123 0.036(3) 0.054(4) 0.043(4) 0.000(3) 0.014(3) 0.012(3)
N124 0.036(3) 0.045(3) 0.032(3) 0.001(2) 0.008(2) 0.007(2)
C125 0.030(3) 0.038(3) 0.028(3) 0.005(2) 0.006(3) 0.004(2)
N1S 0.080(5) 0.126(7) 0.065(5) 0.031(4) 0.028(4) 0.005(5)
N2S 0.095(7) 0.219(13) 0.127(8) -0.019(8) 0.037(6) 0.032(8)
N3S 0.111(9) 0.218(14) 0.130(10) 0.079(10) -0.044(7) 0.010(9)
Co1 0.0283(4) 0.0248(4) 0.0200(3) -0.0002(3) 0.0107(3) -0.0021(3)
C201 0.031(3) 0.032(3) 0.033(3) 0.002(2) 0.017(3) -0.002(2)
N201 0.050(3) 0.035(3) 0.036(3) -0.007(2) 0.023(2) -0.001(2)
C202 0.027(3) 0.032(3) 0.024(3) -0.003(2) 0.010(2) 0.000(2)
N202 0.047(3) 0.030(2) 0.031(3) -0.0021(19) 0.020(2) -0.007(2)
C203 0.032(3) 0.028(3) 0.033(3) 0.000(2) 0.018(3) -0.009(2)
N203 0.031(3) 0.039(3) 0.038(3) 0.006(2) 0.011(2) -0.009(2)
C204 0.034(3) 0.029(3) 0.021(3) 0.003(2) 0.012(2) -0.008(2)
N204 0.051(3) 0.036(3) 0.031(3) 0.000(2) 0.025(2) -0.003(2)
C205 0.026(3) 0.031(3) 0.020(3) -0.002(2) 0.008(2) 0.001(2)
N205 0.035(3) 0.033(3) 0.035(3) 0.002(2) 0.016(2) -0.001(2)
C206 0.034(3) 0.032(3) 0.028(3) 0.002(2) 0.016(3) -0.001(2)
N206 0.034(3) 0.040(3) 0.039(3) 0.006(2) 0.012(2) -0.002(2)

loop_
_atom_type_symbol
_atom_type_description
_atom_type_scat_dispersion_real
_atom_type_scat_dispersion_imag
_atom_type_scat_source
C C 0.0033 0.0016 'International Tables Vol C Tables 4.2.6.8 and 6.1.1.4'
H H 0.0000 0.0000 'International Tables Vol C Tables 4.2.6.8 and 6.1.1.4'
Co Co 0.3494 0.9721 'International Tables Vol C Tables 4.2.6.8 and 6.1.1.4'
Ru Ru -1.2594 0.8363 'International Tables Vol C Tables 4.2.6.8 and 6.1.1.4'
N N 0.0061 0.0033 'International Tables Vol C Tables 4.2.6.8 and 6.1.1.4'

loop_
_geom_angle_atom_site_label_1
_geom_angle_atom_site_label_2
_geom_angle_atom_site_label_3
_geom_angle
_geom_angle_site_symmetry_1
_geom_angle_site_symmetry_3
_geom_angle_publ_flag
N31 Ru1 N21 92.61(16) . . ?
N31 Ru1 N11 97.44(16) . . ?
N21 Ru1 N11 78.90(15) . . ?
N31 Ru1 N41 78.81(16) . . ?
N21 Ru1 N41 97.40(15) . . ?
N11 Ru1 N41 174.68(16) . . ?
N31 Ru1 N61 172.32(15) . . ?
N21 Ru1 N61 92.80(16) . . ?
N11 Ru1 N61 88.95(16) . . ?
N41 Ru1 N61 95.09(16) . . ?
N31 Ru1 N51 97.18(16) . . ?
N21 Ru1 N51 169.66(16) . . ?
N11 Ru1 N51 96.46(15) . . ?
N41 Ru1 N51 87.79(15) . . ?
N61 Ru1 N51 77.79(16) . . ?
N101 Ru2 N91 78.76(17) . . ?
N101 Ru2 N71 178.79(17) . . ?
N91 Ru2 N71 101.37(17) . . ?
N101 Ru2 N81 102.66(18) . . ?
N91 Ru2 N81 87.63(17) . . ?
N71 Ru2 N81 78.55(18) . . ?
N101 Ru2 N121 97.38(18) . . ?
N91 Ru2 N121 175.48(19) . . ?
N71 Ru2 N121 82.44(18) . . ?
N81 Ru2 N121 95.56(18) . . ?
N101 Ru2 N111 82.77(17) . . ?
N91 Ru2 N111 99.27(17) . . ?
N71 Ru2 N111 96.02(17) . . ?
N81 Ru2 N111 172.01(17) . . ?
N121 Ru2 N111 77.78(18) . . ?
C16 N11 C12 118.5(4) . . ?
C16 N11 Ru1 126.5(3) . . ?
C12 N11 Ru1 114.9(3) . . ?
N11 C12 C13 121.7(4) . . ?
N11 C12 C22 114.4(4) . . ?
C13 C12 C22 123.8(4) . . ?
C14 C13 C12 118.5(5) . . ?
C14 C13 H13A 120.7 . . ?
C12 C13 H13A 120.7 . . ?
C13 C14 C15 119.6(5) . . ?
C13 C14 H14A 120.2 . . ?
C15 C14 H14A 120.2 . . ?
C16 C15 C14 119.3(5) . . ?
C16 C15 H15A 120.3 . . ?
C14 C15 H15A 120.3 . . ?
N11 C16 C15 122.0(5) . . ?
N11 C16 H16A 119.0 . . ?
C15 C16 H16A 119.0 . . ?
C26 N21 C22 118.5(4) . . ?
C26 N21 Ru1 126.1(3) . . ?
C22 N21 Ru1 115.2(3) . . ?
N21 C22 C23 121.7(4) . . ?
N21 C22 C12 114.5(4) . . ?
C23 C22 C12 123.7(4) . . ?
C24 C23 C22 118.5(5) . . ?
C24 C23 H23A 120.8 . . ?
C22 C23 H23A 120.8 . . ?
C25 C24 C23 119.0(5) . . ?
C25 C24 H24A 120.5 . . ?
C23 C24 H24A 120.5 . . ?
C24 C25 C26 120.4(5) . . ?
C24 C25 H25A 119.8 . . ?
C26 C25 H25A 119.8 . . ?
N21 C26 C25 121.9(5) . . ?
N21 C26 H26A 119.0 . . ?
C25 C26 H26A 119.0 . . ?
C36 N31 C32 118.0(4) . . ?
C36 N31 Ru1 126.0(3) . . ?
C32 N31 Ru1 116.1(3) . . ?
N31 C32 C33 122.2(5) . . ?
N31 C32 C42 114.6(4) . . ?
C33 C32 C42 123.2(5) . . ?
C34 C33 C32 119.4(5) . . ?
C34 C33 H33A 120.3 . . ?
C32 C33 H33A 120.3 . . ?
C33 C34 C35 119.1(5) . . ?
C33 C34 H34A 120.4 . . ?
C35 C34 H34A 120.4 . . ?
C36 C35 C34 118.7(5) . . ?
C36 C35 H35A 120.6 . . ?
C34 C35 H35A 120.6 . . ?
N31 C36 C35 122.5(5) . . ?
N31 C36 H36A 118.7 . . ?
C35 C36 H36A 118.7 . . ?
C46 N41 C42 118.3(4) . . ?
C46 N41 Ru1 125.7(3) . . ?
C42 N41 Ru1 116.0(3) . . ?
N41 C42 C43 121.4(5) . . ?
N41 C42 C32 114.1(4) . . ?
C43 C42 C32 124.4(5) . . ?
C42 C43 C44 119.1(5) . . ?
C42 C43 H43A 120.5 . . ?
C44 C43 H43A 120.5 . . ?
C45 C44 C43 119.4(5) . . ?
C45 C44 H44A 120.3 . . ?
C43 C44 H44A 120.3 . . ?
C46 C45 C44 118.9(5) . . ?
C46 C45 H45A 120.5 . . ?
C44 C45 H45A 120.5 . . ?
N41 C46 C45 122.9(5) . . ?
N41 C46 H46A 118.5 . . ?
C45 C46 H46A 118.5 . . ?
C55 N51 C52 105.3(4) . . ?
C55 N51 Ru1 114.2(3) . . ?
C52 N51 Ru1 140.2(4) . . ?
C53 C52 N51 108.5(5) . . ?
C53 C52 H52A 125.8 . . ?
N51 C52 H52A 125.8 . . ?
N54 C53 C52 107.3(5) . . ?
N54 C53 H53A 126.4 . . ?
C52 C53 H53A 126.4 . . ?
C55 N54 C53 107.8(4) . . ?
C55 N54 H54A 126.1 . . ?
C53 N54 H54A 126.1 . . ?
N51 C55 N54 111.1(4) . . ?
N51 C55 C65 116.7(4) . . ?
N54 C55 C65 132.2(5) . . ?
C65 N61 C62 106.1(4) . . ?
C65 N61 Ru1 115.3(3) . . ?
C62 N61 Ru1 138.5(3) . . ?
N61 C62 C63 108.3(5) . . ?
N61 C62 H62A 125.8 . . ?
C63 C62 H62A 125.8 . . ?
N64 C63 C62 106.4(5) . . ?
N64 C63 H63A 126.8 . . ?
C62 C63 H63A 126.8 . . ?
C65 N64 C63 107.2(4) . . ?
C65 N64 H64A 126.4 . . ?
C63 N64 H64A 126.4 . . ?
N64 C65 N61 111.9(4) . . ?
N64 C65 C55 132.3(5) . . ?
N61 C65 C55 115.7(4) . . ?
C76 N71 C72 117.5(5) . . ?
C76 N71 Ru2 125.0(4) . . ?
C72 N71 Ru2 115.9(4) . . ?
N71 C72 C73 121.9(5) . . ?
N71 C72 C82 113.6(5) . . ?
C73 C72 C82 124.4(5) . . ?
C74 C73 C72 119.5(5) . . ?
C74 C73 H73A 120.3 . . ?
C72 C73 H73A 120.3 . . ?
C75 C74 C73 119.1(6) . . ?
C75 C74 H74A 120.4 . . ?
C73 C74 H74A 120.4 . . ?
C74 C75 C76 118.9(6) . . ?
C74 C75 H75A 120.6 . . ?
C76 C75 H75A 120.6 . . ?
N71 C76 C75 123.0(5) . . ?
N71 C76 H76A 118.5 . . ?
C75 C76 H76A 118.5 . . ?
C86 N81 C82 119.2(5) . . ?
C86 N81 Ru2 125.2(4) . . ?
C82 N81 Ru2 115.6(4) . . ?
N81 C82 C83 121.4(5) . . ?
N81 C82 C72 115.1(5) . . ?
C83 C82 C72 123.5(5) . . ?
C84 C83 C82 118.8(6) . . ?
C84 C83 H83A 120.6 . . ?
C82 C83 H83A 120.6 . . ?
C83 C84 C85 119.6(6) . . ?
C83 C84 H84A 120.2 . . ?
C85 C84 H84A 120.2 . . ?
C84 C85 C86 119.9(6) . . ?
C84 C85 H85A 120.1 . . ?
C86 C85 H85A 120.1 . . ?
N81 C86 C85 121.1(6) . . ?
N81 C86 H86A 119.5 . . ?
C85 C86 H86A 119.5 . . ?
C96 N91 C92 117.9(4) . . ?
C96 N91 Ru2 125.7(4) . . ?
C92 N91 Ru2 116.0(3) . . ?
N91 C92 C93 121.5(5) . . ?
N91 C92 C102 114.7(5) . . ?
C93 C92 C102 123.8(5) . . ?
C94 C93 C92 119.1(5) . . ?
C94 C93 H93A 120.5 . . ?
C92 C93 H93A 120.5 . . ?
C93 C94 C95 119.7(5) . . ?
C93 C94 H94A 120.2 . . ?
C95 C94 H94A 120.2 . . ?
C96 C95 C94 118.9(5) . . ?
C96 C95 H95A 120.6 . . ?
C94 C95 H95A 120.6 . . ?
N91 C96 C95 122.9(5) . . ?
N91 C96 H96A 118.5 . . ?
C95 C96 H96A 118.5 . . ?
C106 N101 C102 116.5(5) . . ?
C106 N101 Ru2 125.5(4) . . ?
C102 N101 Ru2 116.4(4) . . ?
N101 C102 C103 122.6(5) . . ?
N101 C102 C92 113.1(5) . . ?
C103 C102 C92 124.1(5) . . ?
C104 C103 C102 119.9(6) . . ?
C104 C103 H10A 120.1 . . ?
C102 C103 H10A 120.1 . . ?
C103 C104 C105 118.3(6) . . ?
C103 C104 H10B 120.8 . . ?
C105 C104 H10B 120.8 . . ?
C106 C105 C104 118.9(6) . . ?
C106 C105 H10C 120.6 . . ?
C104 C105 H10C 120.6 . . ?
N101 C106 C105 123.8(6) . . ?
N101 C106 H10D 118.1 . . ?
C105 C106 H10D 118.1 . . ?
C115 N111 C112 103.6(4) . . ?
C115 N111 Ru2 116.0(4) . . ?
C112 N111 Ru2 140.1(4) . . ?
C113 C112 N111 107.9(5) . . ?
C113 C112 H11C 126.0 . . ?
N111 C112 H11C 126.0 . . ?
C112 C113 N114 110.7(5) . . ?
C112 C113 H11B 124.6 . . ?
N114 C113 H11B 124.6 . . ?
C115 N114 C113 103.0(5) . . ?
N114 C115 N111 114.7(5) . . ?
N114 C115 C125 131.9(5) . . ?
N111 C115 C125 113.3(5) . . ?
C125 N121 C122 106.8(5) . . ?
C125 N121 Ru2 115.0(4) . . ?
C122 N121 Ru2 137.4(4) . . ?
C123 C122 N121 108.7(5) . . ?
C123 C122 H12E 125.6 . . ?
N121 C122 H12E 125.6 . . ?
C122 C123 N124 107.0(5) . . ?
C122 C123 H12F 126.5 . . ?
N124 C123 H12F 126.5 . . ?
C125 N124 C123 107.0(5) . . ?
C125 N124 H12D 126.5 . . ?
C123 N124 H12D 126.5 . . ?
N121 C125 N124 110.4(5) . . ?
N121 C125 C115 117.6(5) . . ?
N124 C125 C115 132.0(5) . . ?
C2S C1S H1S1 109.5 . . ?
C2S C1S H1S2 109.5 . . ?
H1S1 C1S H1S2 109.5 . . ?
C2S C1S H1S3 109.5 . . ?
H1S1 C1S H1S3 109.5 . . ?
H1S2 C1S H1S3 109.5 . . ?
N1S C2S C1S 178.6(10) . . ?
C4S C3S H3S1 109.5 . . ?
C4S C3S H3S2 109.5 . . ?
H3S1 C3S H3S2 109.5 . . ?
C4S C3S H3S3 109.5 . . ?
H3S1 C3S H3S3 109.5 . . ?
H3S2 C3S H3S3 109.5 . . ?
N2S C4S C3S 177.6(13) . . ?
C6S C5S H5S1 109.5 . . ?
C6S C5S H5S2 109.5 . . ?
H5S1 C5S H5S2 109.5 . . ?
C6S C5S H5S3 109.5 . . ?
H5S1 C5S H5S3 109.5 . . ?
H5S2 C5S H5S3 109.5 . . ?
N3S C6S C5S 174.4(19) . . ?
C8S C7S H7S1 109.5 . . ?
C8S C7S H7S2 109.5 . . ?
H7S1 C7S H7S2 109.5 . . ?
C8S C7S H7S3 109.5 . . ?
H7S1 C7S H7S3 109.5 . . ?
H7S2 C7S H7S3 109.5 . . ?
N5S C8S C7S 179(2) . . ?
N6S C11S C12S 168(2) . . ?
C11S C12S H12A 103.4 . . ?
C11S C12S H12B 113.8 . . ?
H12A C12S H12B 109.5 . . ?
C11S C12S H12C 111.0 . . ?
H12A C12S H12C 109.5 . . ?
H12B C12S H12C 109.5 . . ?
C205 Co1 C203 87.5(2) . . ?
C205 Co1 C206 91.4(2) . . ?
C203 Co1 C206 178.5(2) . . ?
C205 Co1 C202 177.0(2) . . ?
C203 Co1 C202 89.9(2) . . ?
C206 Co1 C202 91.3(2) . . ?
C205 Co1 C201 91.8(2) . . ?
C203 Co1 C201 91.3(2) . . ?
C206 Co1 C201 87.7(2) . . ?
C202 Co1 C201 89.7(2) . . ?
C205 Co1 C204 88.5(2) . . ?
C203 Co1 C204 90.5(2) . . ?
C206 Co1 C204 90.4(2) . . ?
C202 Co1 C204 90.1(2) . . ?
C201 Co1 C204 178.2(2) . . ?
N201 C201 Co1 177.8(5) . . ?
N202 C202 Co1 178.6(5) . . ?
N203 C203 Co1 177.6(5) . . ?
N204 C204 Co1 178.2(5) . . ?
N205 C205 Co1 177.9(5) . . ?
N206 C206 Co1 178.7(5) . . ?

loop_
_geom_bond_atom_site_label_1
_geom_bond_atom_site_label_2
_geom_bond_distance
_geom_bond_site_symmetry_2
_geom_bond_publ_flag
Ru1 N31 2.049(4) . ?
Ru1 N21 2.050(4) . ?
Ru1 N11 2.058(4) . ?
Ru1 N41 2.058(4) . ?
Ru1 N61 2.089(4) . ?
Ru1 N51 2.102(4) . ?
Ru2 N101 2.044(5) . ?
Ru2 N91 2.047(4) . ?
Ru2 N71 2.059(4) . ?
Ru2 N81 2.065(5) . ?
Ru2 N121 2.078(4) . ?
Ru2 N111 2.084(4) . ?
N11 C16 1.350(6) . ?
N11 C12 1.362(6) . ?
C12 C13 1.394(6) . ?
C12 C22 1.484(7) . ?
C13 C14 1.382(7) . ?
C13 H13A 0.9300 . ?
C14 C15 1.383(7) . ?
C14 H14A 0.9300 . ?
C15 C16 1.376(7) . ?
C15 H15A 0.9300 . ?
C16 H16A 0.9300 . ?
N21 C26 1.346(6) . ?
N21 C22 1.361(6) . ?
C22 C23 1.403(7) . ?
C23 C24 1.388(7) . ?
C23 H23A 0.9300 . ?
C24 C25 1.369(7) . ?
C24 H24A 0.9300 . ?
C25 C26 1.376(7) . ?
C25 H25A 0.9300 . ?
C26 H26A 0.9300 . ?
N31 C36 1.350(6) . ?
N31 C32 1.360(6) . ?
C32 C33 1.379(7) . ?
C32 C42 1.483(7) . ?
C33 C34 1.374(8) . ?
C33 H33A 0.9300 . ?
C34 C35 1.397(8) . ?
C34 H34A 0.9300 . ?
C35 C36 1.380(8) . ?
C35 H35A 0.9300 . ?
C36 H36A 0.9300 . ?
N41 C46 1.356(6) . ?
N41 C42 1.362(6) . ?
C42 C43 1.387(7) . ?
C43 C44 1.395(8) . ?
C43 H43A 0.9300 . ?
C44 C45 1.378(8) . ?
C44 H44A 0.9300 . ?
C45 C46 1.371(7) . ?
C45 H45A 0.9300 . ?
C46 H46A 0.9300 . ?
N51 C55 1.342(6) . ?
N51 C52 1.396(7) . ?
C52 C53 1.377(8) . ?
C52 H52A 0.9300 . ?
C53 N54 1.354(7) . ?
C53 H53A 0.9300 . ?
N54 C55 1.353(6) . ?
N54 H54A 0.8600 . ?
C55 C65 1.447(7) . ?
N61 C65 1.339(6) . ?
N61 C62 1.371(6) . ?
C62 C63 1.393(8) . ?
C62 H62A 0.9300 . ?
C63 N64 1.378(7) . ?
C63 H63A 0.9300 . ?
N64 C65 1.332(6) . ?
N64 H64A 0.8600 . ?
N71 C76 1.343(7) . ?
N71 C72 1.369(7) . ?
C72 C73 1.387(8) . ?
C72 C82 1.475(8) . ?
C73 C74 1.380(8) . ?
C73 H73A 0.9300 . ?
C74 C75 1.379(8) . ?
C74 H74A 0.9300 . ?
C75 C76 1.391(8) . ?
C75 H75A 0.9300 . ?
C76 H76A 0.9300 . ?
N81 C86 1.342(7) . ?
N81 C82 1.363(7) . ?
C82 C83 1.398(8) . ?
C83 C84 1.372(8) . ?
C83 H83A 0.9300 . ?
C84 C85 1.374(9) . ?
C84 H84A 0.9300 . ?
C85 C86 1.392(8) . ?
C85 H85A 0.9300 . ?
C86 H86A 0.9300 . ?
N91 C96 1.343(7) . ?
N91 C92 1.364(7) . ?
C92 C93 1.395(7) . ?
C92 C102 1.473(7) . ?
C93 C94 1.367(8) . ?
C93 H93A 0.9300 . ?
C94 C95 1.382(8) . ?
C94 H94A 0.9300 . ?
C95 C96 1.375(7) . ?
C95 H95A 0.9300 . ?
C96 H96A 0.9300 . ?
N101 C106 1.356(7) . ?
N101 C102 1.378(7) . ?
C102 C103 1.392(8) . ?
C103 C104 1.383(8) . ?
C103 H10A 0.9300 . ?
C104 C105 1.408(8) . ?
C104 H10B 0.9300 . ?
C105 C106 1.388(8) . ?
C105 H10C 0.9300 . ?
C106 H10D 0.9300 . ?
N111 C115 1.366(7) . ?
N111 C112 1.378(7) . ?
C112 C113 1.362(8) . ?
C112 H11C 0.9300 . ?
C113 N114 1.374(7) . ?
C113 H11B 0.9300 . ?
N114 C115 1.334(7) . ?
C115 C125 1.452(8) . ?
N121 C125 1.332(7) . ?
N121 C122 1.388(7) . ?
C122 C123 1.351(8) . ?
C122 H12E 0.9300 . ?
C123 N124 1.393(7) . ?
C123 H12F 0.9300 . ?
N124 C125 1.352(7) . ?
N124 H12D 0.8600 . ?
C1S C2S 1.464(12) . ?
C1S H1S1 0.9600 . ?
C1S H1S2 0.9600 . ?
C1S H1S3 0.9600 . ?
N1S C2S 1.132(9) . ?
N2S C4S 1.143(12) . ?
C3S C4S 1.503(14) . ?
C3S H3S1 0.9600 . ?
C3S H3S2 0.9600 . ?
C3S H3S3 0.9600 . ?
N3S C6S 1.191(19) . ?
C5S C6S 1.381(16) . ?
C5S H5S1 0.9600 . ?
C5S H5S2 0.9600 . ?
C5S H5S3 0.9600 . ?
N5S C8S 1.11(2) . ?
N6S C11S 1.10(2) . ?
C7S C8S 1.50(2) . ?
C7S H7S1 0.9600 . ?
C7S H7S2 0.9600 . ?
C7S H7S3 0.9600 . ?
C11S C12S 1.60(3) . ?
C12S H12A 0.9599 . ?
C12S H12B 0.9599 . ?
C12S H12C 0.9599 . ?
Co1 C205 1.904(5) . ?
Co1 C203 1.906(6) . ?
Co1 C206 1.909(6) . ?
Co1 C202 1.910(5) . ?
Co1 C201 1.911(6) . ?
Co1 C204 1.914(5) . ?
C201 N201 1.161(6) . ?
C202 N202 1.145(6) . ?
C203 N203 1.156(7) . ?
C204 N204 1.138(6) . ?
C205 N205 1.153(6) . ?
C206 N206 1.142(7) . ?
